data_9009660
loop_
_publ_author_name
'Gualtieri, A. F.'

_publ_section_title
;
 Accuracy of XRPD QPA using the combined Rietveld-RIR method
 Locality: Vallerano, Rome, Italy
;
_journal_name_full 'Journal of Applied Crystallography'
_journal_page_first 267
_journal_page_last 278
_journal_paper_doi 10.1107/S002188989901643X
_journal_volume 33
_journal_year 2000
_chemical_formula_sum 'Al3.2 Ca0.78 H7.5 K1.22 Na0.41 O21.13 Si4.8'
_chemical_name_mineral Phillipsite-K
_space_group_IT_number 11
_symmetry_space_group_name_Hall '-P 2yb'
_symmetry_space_group_name_H-M 'P 1 21/m 1'
_cell_angle_alpha 90
_cell_angle_beta 124.2711
_cell_angle_gamma 90
_cell_formula_units_Z 2
_cell_length_a 9.8881
_cell_length_b 14.4040
_cell_length_c 8.6848
_cell_volume 1022.202
_exptl_crystal_density_diffrn 2.129
_cod_original_formula_sum 'K1.22 Ca.78 Na.41 (Si4.8 Al3.2) O21.13 H7.5'
_cod_database_code 9009660

loop_
_symmetry_equiv_pos_as_xyz
x,y,z
x,1/2-y,z
-x,1/2+y,-z
-x,-y,-z

loop_
_atom_site_label
_atom_site_fract_x
_atom_site_fract_y
_atom_site_fract_z
_atom_site_occupancy
_atom_site_U_iso_or_equiv
_atom_site_type_symbol
_atom_site_attached_hydrogens
K1 0.84280 0.25000 0.18760 0.85000 0.03700 K 0
Ca2 0.58730 0.62610 0.41480 0.18500 0.06700 Ca 0
K2 0.58730 0.62610 0.41480 0.18500 0.06700 K 0
Na3 0.55920 0.13780 0.40140 0.20500 0.05100 Na 0
Ca3 0.55920 0.13780 0.40140 0.20500 0.05100 Ca 0
Si1 0.73890 0.02560 0.28240 0.60000 0.01900 Si 0
Al1 0.73890 0.02560 0.28240 0.40000 0.01900 Al 0
Si2 0.41070 0.14190 0.00600 0.60000 0.03100 Si 0
Al2 0.41070 0.14190 0.00600 0.40000 0.03100 Al 0
Si3 0.05250 0.00380 0.27490 0.60000 0.02900 Si 0
Al3 0.05250 0.00380 0.27490 0.40000 0.02900 Al 0
Si4 0.11490 0.13940 0.05110 0.60000 0.04100 Si 0
Al4 0.11490 0.13940 0.05110 0.40000 0.04100 Al 0
O1 0.13860 0.09260 0.24250 1.00000 0.02000 O 0
O2 0.66150 0.57080 0.18470 1.00000 0.03000 O 0
O3 0.60780 0.10630 0.16550 1.00000 0.06900 O 0
O4 0.03070 0.91640 0.15310 1.00000 0.01400 O 0
O5 0.89180 0.04950 0.26420 1.00000 0.06700 O 0
O6 0.30130 0.36660 0.09290 1.00000 0.07000 O 0
O7 0.81720 0.48770 0.50200 1.00000 0.03800 O 0
O8 0.56590 0.75000 0.02160 1.00000 0.03800 O 0
O9 0.05780 0.25000 0.01990 1.00000 0.03000 O 0
Wat1 0.77760 0.75000 0.52880 0.78000 0.02000 O 2
Wat2 0.18910 0.75000 0.49470 0.88000 0.06000 O 2
Wat3 0.34130 0.85890 0.17360 0.90000 0.12000 O 2
Wat4 0.44200 0.25000 0.44970 1.00000 0.04000 O 2
Wat5 0.50000 0.50000 0.50000 0.67000 0.09000 O 2

loop_
_cod_changelog_entry_id
_cod_changelog_entry_author
_cod_changelog_entry_date
_cod_changelog_entry_text
1
;cod-tools version 3.8.0
Id: cif_guess_AMCSD_atom_types 9581 2023-05-17 12:35:41Z saulius
;
2023-05-18T11:40:34+03:00
;Derived atom types and hydrogen counts
from atom names that follow the AMCSD naming convention
(Wat == water, O-H == hydroxyl).
;
